data_7008526
loop_
_publ_author_name
'Naskar, Subhendu'
'Mishra, Dipankar'
'Chattopadhyay, Shyamal Kumar'
'Corbella, Montserrat'
'Blake, Alexander J.'

_publ_section_title
;
 Versatility of 2,6-diacetylpyridine (dap) hydrazones in stabilizing
 uncommon coordination geometries of Mn(II): synthesis, spectroscopic,
 magnetic and structural characterization.
;
_journal_issue 14
_journal_name_full 'Dalton transactions (Cambridge, England : 2003)'
_journal_page_first 2428
_journal_page_last 2435
_journal_paper_doi 10.1039/b503891j
_journal_year 2005
_chemical_formula_moiety 'C23 H23 Mn N5 O6, C3 H7 N O'
_chemical_formula_sum 'C26 H30 Mn N6 O7'
_chemical_formula_weight 593.50
_space_group_IT_number 2
_symmetry_cell_setting triclinic
_symmetry_Int_Tables_number 2
_symmetry_space_group_name_Hall '-P 1'
_symmetry_space_group_name_H-M 'P -1'
_atom_sites_solution_hydrogens 'water and Me H from delta-F; others geometrically placed'
_atom_sites_solution_primary direct
_atom_sites_solution_secondary difmap
_audit_creation_method SHELXL-97
_cell_angle_alpha 114.421(2)
_cell_angle_beta 96.351(2)
_cell_angle_gamma 102.314(2)
_cell_formula_units_Z 2
_cell_length_a 7.4635(8)
_cell_length_b 13.908(2)
_cell_length_c 15.216(2)
_cell_measurement_reflns_used 5180
_cell_measurement_temperature 150(2)
_cell_measurement_theta_max 27.5
_cell_measurement_theta_min 2.7
_cell_volume 1369.5(3)
_computing_cell_refinement 'Bruker SAINT version 6.36a (Bruker, 2002)'
_computing_data_collection 'Bruker SMART version 5.624 (Bruker, 2001)'
_computing_data_reduction 'Bruker SAINT; Bruker SHELXTL (Bruker, 2001)'
_computing_molecular_graphics 'Bruker SHELXTL'
_computing_publication_material 'enCIFer(Allen et al.,2004);PLATON(Spek,2003)'
_computing_structure_refinement 'SHELXL-97 (Sheldrick, 1997)'
_computing_structure_solution 'SHELXS-97 (Sheldrick, 1990)'
_diffrn_ambient_temperature 150(2)
_diffrn_measured_fraction_theta_full 0.967
_diffrn_measured_fraction_theta_max 0.922
_diffrn_measurement_device_type 'Bruker SMART1000 CCD area detector'
_diffrn_measurement_method omega
_diffrn_radiation_monochromator graphite
_diffrn_radiation_probe x-ray
_diffrn_radiation_type MoK\a
_diffrn_radiation_wavelength 0.71073
_diffrn_reflns_av_R_equivalents 0.031
_diffrn_reflns_av_sigmaI/netI 0.034
_diffrn_reflns_limit_h_max 9
_diffrn_reflns_limit_h_min -9
_diffrn_reflns_limit_k_max 18
_diffrn_reflns_limit_k_min -17
_diffrn_reflns_limit_l_max 19
_diffrn_reflns_limit_l_min -19
_diffrn_reflns_number 12210
_diffrn_reflns_theta_full 26.00
_diffrn_reflns_theta_max 27.64
_diffrn_reflns_theta_min 1.68
_diffrn_source 'normal-focus sealed tube'
_diffrn_standards_decay_% 0
_diffrn_standards_number 0
_exptl_absorpt_coefficient_mu 0.538
_exptl_absorpt_correction_T_max 0.9432
_exptl_absorpt_correction_T_min 0.8177
_exptl_absorpt_correction_type multi-scan
_exptl_absorpt_process_details '(SHELXTL; Bruker, 2001)'
_exptl_crystal_colour yellow
_exptl_crystal_density_diffrn 1.439
_exptl_crystal_density_method 'not measured'
_exptl_crystal_description 'square tablet'
_exptl_crystal_F_000 618
_exptl_crystal_size_max 0.39
_exptl_crystal_size_mid 0.36
_exptl_crystal_size_min 0.11
_refine_diff_density_max 0.39
_refine_diff_density_min -0.61
_refine_diff_density_rms 0.06
_refine_ls_extinction_method none
_refine_ls_goodness_of_fit_ref 1.09
_refine_ls_hydrogen_treatment 'Water H with distance restraints; Me rigid rotating group; others riding model'
_refine_ls_matrix_type full
_refine_ls_number_parameters 377
_refine_ls_number_reflns 5886
_refine_ls_number_restraints 6
_refine_ls_restrained_S_all 1.09
_refine_ls_R_factor_all 0.0491
_refine_ls_R_factor_gt 0.0391
_refine_ls_shift/su_max 0.004
_refine_ls_shift/su_mean 0.000
_refine_ls_structure_factor_coef Fsqd
_refine_ls_weighting_details 'calc w=1/[\s^2^(Fo^2^)+(0.064P)^2^+0.075P] where P=(Fo^2^+2Fc^2^)/3'
_refine_ls_weighting_scheme calc
_refine_ls_wR_factor_gt 0.106
_refine_ls_wR_factor_ref 0.110
_reflns_number_gt 4794
_reflns_number_total 5886
_reflns_threshold_expression >2sigma(I)
_cod_data_source_file b503891j.txt
_cod_data_source_block MNCOGE
_cod_original_cell_volume 1369.5(5)
_cod_original_sg_symbol_H-M P-1
_cod_database_code 7008526

loop_
_symmetry_equiv_pos_as_xyz
'x, y, z'
'-x, -y, -z'

loop_
_atom_site_label
_atom_site_type_symbol
_atom_site_fract_x
_atom_site_fract_y
_atom_site_fract_z
_atom_site_U_iso_or_equiv
_atom_site_adp_type
_atom_site_occupancy
_atom_site_symmetry_multiplicity
_atom_site_calc_flag
_atom_site_refinement_flags
_atom_site_disorder_assembly
_atom_site_disorder_group
Mn Mn 0.29463(4) -0.00260(2) 0.25976(2) 0.01800(11) Uani 1 1 d . . .
O1W O 0.00536(19) -0.00764(13) 0.25414(11) 0.0255(3) Uani 1 1 d D . .
H1WA H -0.060(3) -0.0328(19) 0.2856(15) 0.038 Uiso 1 1 d D . .
H1WB H -0.069(3) -0.009(2) 0.2084(13) 0.038 Uiso 1 1 d D . .
O2W O 0.58892(19) 0.01132(12) 0.26584(11) 0.0233(3) Uani 1 1 d D . .
H2WA H 0.623(3) -0.0002(19) 0.2122(10) 0.035 Uiso 1 1 d D . .
H2WB H 0.646(3) -0.0203(18) 0.2913(16) 0.035 Uiso 1 1 d D . .
N1 N 0.2250(2) -0.19611(13) 0.19291(12) 0.0205(3) Uani 1 1 d . . .
C2 C 0.2058(3) -0.25670(16) 0.09517(15) 0.0212(4) Uani 1 1 d . . .
C3 C 0.1879(3) -0.36836(17) 0.05491(16) 0.0268(5) Uani 1 1 d . . .
H3A H 0.1750 -0.4103 -0.0142 0.032 Uiso 1 1 calc R . .
C4 C 0.1891(3) -0.41805(18) 0.11767(17) 0.0298(5) Uani 1 1 d . . .
H4A H 0.1777 -0.4946 0.0914 0.036 Uiso 1 1 calc R . .
C5 C 0.2068(3) -0.35648(17) 0.21785(16) 0.0268(5) Uani 1 1 d . . .
H5A H 0.2073 -0.3895 0.2614 0.032 Uiso 1 1 calc R . .
C6 C 0.2239(3) -0.24423(16) 0.25333(15) 0.0211(4) Uani 1 1 d . . .
C7 C 0.2365(3) -0.16892(16) 0.35911(15) 0.0213(4) Uani 1 1 d . . .
C7A C 0.1978(3) -0.21192(18) 0.43283(16) 0.0279(5) Uani 1 1 d . . .
H7AA H 0.2787 -0.1597 0.4980 0.042 Uiso 1 1 calc R . .
H7AB H 0.2238 -0.2834 0.4118 0.042 Uiso 1 1 calc R . .
H7AC H 0.0655 -0.2208 0.4368 0.042 Uiso 1 1 calc R . .
N8 N 0.2755(2) -0.06707(14) 0.37759(12) 0.0205(3) Uani 1 1 d . . .
N9 N 0.2836(2) 0.01290(13) 0.46972(12) 0.0217(4) Uani 1 1 d . . .
H9A H 0.2628 -0.0025 0.5189 0.026 Uiso 1 1 calc R . .
O10 O 0.36723(19) 0.13908(11) 0.41224(10) 0.0233(3) Uani 1 1 d . . .
C10 C 0.3257(3) 0.11796(17) 0.48055(14) 0.0206(4) Uani 1 1 d . . .
C11 C 0.3173(3) 0.20302(17) 0.57624(14) 0.0214(4) Uani 1 1 d . . .
C12 C 0.3707(3) 0.31233(17) 0.59164(15) 0.0268(5) Uani 1 1 d . . .
H12A H 0.4187 0.3284 0.5424 0.032 Uiso 1 1 calc R . .
C13 C 0.3558(3) 0.39738(19) 0.67593(16) 0.0324(5) Uani 1 1 d . . .
H13A H 0.3967 0.4715 0.6862 0.039 Uiso 1 1 calc R . .
C14 C 0.2793(3) 0.37228(18) 0.74596(16) 0.0299(5) Uani 1 1 d . . .
H14A H 0.2627 0.4297 0.8032 0.036 Uiso 1 1 calc R . .
C15 C 0.2275(3) 0.26596(18) 0.73370(15) 0.0264(5) Uani 1 1 d . . .
H15A H 0.1757 0.2517 0.7829 0.032 Uiso 1 1 calc R . .
O16 O 0.20424(19) 0.07558(12) 0.64114(10) 0.0250(3) Uani 1 1 d . . .
C16 C 0.2485(3) 0.17692(17) 0.65026(14) 0.0217(4) Uani 1 1 d . . .
C17 C 0.2077(3) -0.19450(16) 0.03502(14) 0.0209(4) Uani 1 1 d . . .
C17A C 0.1722(3) -0.25296(18) -0.07520(15) 0.0293(5) Uani 1 1 d . . .
H17A H 0.1670 -0.2004 -0.1021 0.044 Uiso 1 1 calc R . .
H17B H 0.0522 -0.3111 -0.1013 0.044 Uiso 1 1 calc R . .
H17C H 0.2741 -0.2858 -0.0946 0.044 Uiso 1 1 calc R . .
N18 N 0.2419(2) -0.09014(13) 0.08780(12) 0.0199(3) Uani 1 1 d . . .
N19 N 0.2513(2) -0.02023(13) 0.04545(12) 0.0204(3) Uani 1 1 d . . .
H19A H 0.2316 -0.0438 -0.0191 0.024 Uiso 1 1 calc R . .
O20 O 0.31508(19) 0.12023(11) 0.20111(10) 0.0234(3) Uani 1 1 d . . .
C20 C 0.2935(3) 0.08843(16) 0.11013(14) 0.0194(4) Uani 1 1 d . . .
C21 C 0.3145(3) 0.16501(16) 0.06619(14) 0.0200(4) Uani 1 1 d . . .
C22 C 0.3488(3) 0.27734(17) 0.13085(15) 0.0243(4) Uani 1 1 d . . .
H22A H 0.3517 0.2991 0.1991 0.029 Uiso 1 1 calc R . .
C23 C 0.3783(3) 0.35679(17) 0.09791(16) 0.0285(5) Uani 1 1 d . . .
H23A H 0.3988 0.4322 0.1422 0.034 Uiso 1 1 calc R . .
C24 C 0.3774(3) 0.32341(17) -0.00250(16) 0.0283(5) Uani 1 1 d . . .
H24A H 0.3993 0.3772 -0.0263 0.034 Uiso 1 1 calc R . .
C25 C 0.3453(3) 0.21434(17) -0.06719(15) 0.0253(4) Uani 1 1 d . . .
H25A H 0.3488 0.1949 -0.1345 0.030 Uiso 1 1 calc R . .
O26 O 0.26790(19) 0.02579(11) -0.10173(10) 0.0230(3) Uani 1 1 d . . .
C26 C 0.3071(3) 0.12972(16) -0.03688(14) 0.0204(4) Uani 1 1 d . . .
C1S C 0.0516(8) 0.2827(4) 0.3528(4) 0.1232(19) Uani 1 1 d . . .
H1SA H 0.1807 0.3137 0.3502 0.185 Uiso 1 1 calc R . .
H1SB H -0.0047 0.2114 0.2944 0.185 Uiso 1 1 calc R . .
H1SC H 0.0529 0.2726 0.4128 0.185 Uiso 1 1 calc R . .
C2S C -0.2466(6) 0.3246(4) 0.3685(4) 0.1162(18) Uani 1 1 d . . .
H2SA H -0.3068 0.3815 0.3707 0.174 Uiso 1 1 calc R . .
H2SB H -0.2413 0.3193 0.4309 0.174 Uiso 1 1 calc R . .
H2SC H -0.3197 0.2535 0.3135 0.174 Uiso 1 1 calc R . .
N3S N -0.0533(4) 0.35422(19) 0.35388(18) 0.0579(7) Uani 1 1 d . . .
C4S C 0.0059(6) 0.4418(3) 0.3405(3) 0.0736(10) Uani 1 1 d . . .
H4S H -0.0821 0.4819 0.3396 0.088 Uiso 1 1 calc R . .
O5S O 0.1582(4) 0.4775(2) 0.3292(2) 0.1019(10) Uani 1 1 d . . .

loop_
_atom_site_aniso_label
_atom_site_aniso_U_11
_atom_site_aniso_U_22
_atom_site_aniso_U_33
_atom_site_aniso_U_23
_atom_site_aniso_U_13
_atom_site_aniso_U_12
Mn 0.01874(17) 0.02103(17) 0.01770(17) 0.01056(13) 0.00663(12) 0.00731(12)
O1W 0.0189(7) 0.0385(9) 0.0292(8) 0.0235(7) 0.0083(6) 0.0094(6)
O2W 0.0210(7) 0.0337(8) 0.0234(7) 0.0168(7) 0.0097(6) 0.0128(6)
N1 0.0202(8) 0.0225(9) 0.0226(9) 0.0121(7) 0.0071(7) 0.0080(7)
C2 0.0178(10) 0.0213(10) 0.0244(10) 0.0100(9) 0.0057(8) 0.0057(8)
C3 0.0272(11) 0.0237(11) 0.0270(11) 0.0089(9) 0.0062(9) 0.0073(9)
C4 0.0296(12) 0.0211(11) 0.0384(13) 0.0133(10) 0.0053(10) 0.0082(9)
C5 0.0245(11) 0.0276(11) 0.0341(12) 0.0187(10) 0.0058(9) 0.0092(9)
C6 0.0157(9) 0.0239(10) 0.0273(11) 0.0148(9) 0.0058(8) 0.0055(8)
C7 0.0181(10) 0.0260(11) 0.0251(10) 0.0156(9) 0.0052(8) 0.0079(8)
C7A 0.0301(11) 0.0305(12) 0.0303(11) 0.0207(10) 0.0074(9) 0.0077(9)
N8 0.0197(8) 0.0258(9) 0.0192(8) 0.0117(7) 0.0054(7) 0.0090(7)
N9 0.0271(9) 0.0257(9) 0.0173(8) 0.0127(7) 0.0084(7) 0.0095(7)
O10 0.0267(8) 0.0265(8) 0.0186(7) 0.0122(6) 0.0070(6) 0.0058(6)
C10 0.0151(9) 0.0285(11) 0.0207(10) 0.0132(9) 0.0032(8) 0.0070(8)
C11 0.0202(10) 0.0277(11) 0.0182(10) 0.0113(9) 0.0048(8) 0.0084(8)
C12 0.0285(11) 0.0306(12) 0.0228(10) 0.0135(9) 0.0067(9) 0.0077(9)
C13 0.0405(13) 0.0271(12) 0.0289(12) 0.0110(10) 0.0091(10) 0.0110(10)
C14 0.0301(12) 0.0346(12) 0.0211(11) 0.0066(9) 0.0063(9) 0.0138(10)
C15 0.0236(11) 0.0400(13) 0.0187(10) 0.0137(9) 0.0068(8) 0.0134(9)
O16 0.0258(7) 0.0336(8) 0.0252(8) 0.0191(7) 0.0106(6) 0.0123(6)
C16 0.0172(10) 0.0325(11) 0.0199(10) 0.0143(9) 0.0040(8) 0.0106(8)
C17 0.0204(10) 0.0212(10) 0.0211(10) 0.0089(8) 0.0060(8) 0.0068(8)
C17A 0.0370(12) 0.0262(11) 0.0204(11) 0.0074(9) 0.0046(9) 0.0078(10)
N18 0.0198(8) 0.0222(9) 0.0215(9) 0.0124(7) 0.0066(7) 0.0070(7)
N19 0.0271(9) 0.0212(9) 0.0158(8) 0.0105(7) 0.0057(7) 0.0076(7)
O20 0.0327(8) 0.0228(7) 0.0185(7) 0.0109(6) 0.0090(6) 0.0102(6)
C20 0.0182(9) 0.0236(10) 0.0205(10) 0.0121(8) 0.0070(8) 0.0084(8)
C21 0.0191(10) 0.0232(10) 0.0214(10) 0.0128(9) 0.0052(8) 0.0073(8)
C22 0.0275(11) 0.0265(11) 0.0203(10) 0.0106(9) 0.0063(8) 0.0099(9)
C23 0.0335(12) 0.0226(11) 0.0292(11) 0.0112(9) 0.0036(9) 0.0100(9)
C24 0.0323(12) 0.0278(11) 0.0314(12) 0.0194(10) 0.0068(10) 0.0088(9)
C25 0.0308(11) 0.0292(11) 0.0222(10) 0.0165(9) 0.0068(9) 0.0100(9)
O26 0.0293(8) 0.0231(7) 0.0185(7) 0.0103(6) 0.0060(6) 0.0092(6)
C26 0.0185(10) 0.0248(10) 0.0198(10) 0.0113(9) 0.0047(8) 0.0072(8)
C1S 0.182(5) 0.123(4) 0.156(5) 0.102(4) 0.101(4) 0.110(4)
C2S 0.080(3) 0.139(4) 0.158(5) 0.115(4) 0.000(3) 0.002(3)
N3S 0.0836(19) 0.0421(13) 0.0523(15) 0.0307(12) 0.0111(13) 0.0092(13)
C4S 0.083(3) 0.063(2) 0.094(3) 0.053(2) 0.018(2) 0.0217(19)
O5S 0.095(2) 0.100(2) 0.142(3) 0.086(2) 0.0412(19) 0.0154(17)

loop_
_atom_type_symbol
_atom_type_description
_atom_type_scat_dispersion_real
_atom_type_scat_dispersion_imag
_atom_type_scat_source
C C 0.0033 0.0016 'International Tables Vol C Tables 4.2.6.8 and 6.1.1.4'
H H 0.0000 0.0000 'International Tables Vol C Tables 4.2.6.8 and 6.1.1.4'
N N 0.0061 0.0033 'International Tables Vol C Tables 4.2.6.8 and 6.1.1.4'
O O 0.0106 0.0060 'International Tables Vol C Tables 4.2.6.8 and 6.1.1.4'
Mn Mn 0.3368 0.7283 'International Tables Vol C Tables 4.2.6.8 and 6.1.1.4'

loop_
_geom_angle_atom_site_label_1
_geom_angle_atom_site_label_2
_geom_angle_atom_site_label_3
_geom_angle
_geom_angle_site_symmetry_1
_geom_angle_site_symmetry_3
_geom_angle_publ_flag
O1W Mn O2W 176.87(5) . . ?
O1W Mn O20 87.11(5) . . ?
O2W Mn O20 90.02(5) . . ?
O1W Mn O10 88.74(6) . . ?
O2W Mn O10 89.87(5) . . ?
O20 Mn O10 87.47(5) . . ?
O1W Mn N8 87.11(5) . . ?
O2W Mn N8 95.05(5) . . ?
O20 Mn N8 156.53(6) . . ?
O10 Mn N8 69.68(5) . . ?
O1W Mn N18 91.78(6) . . ?
O2W Mn N18 88.40(5) . . ?
O20 Mn N18 69.80(5) . . ?
O10 Mn N18 157.20(5) . . ?
N8 Mn N18 133.12(6) . . ?
O1W Mn N1 92.52(6) . . ?
O2W Mn N1 90.43(6) . . ?
O20 Mn N1 136.57(5) . . ?
O10 Mn N1 135.96(5) . . ?
N8 Mn N1 66.43(6) . . ?
N18 Mn N1 66.81(5) . . ?
Mn O1W H1WA 123.1(15) . . ?
Mn O1W H1WB 126.4(15) . . ?
H1WA O1W H1WB 106.8(18) . . ?
Mn O2W H2WA 115.6(15) . . ?
Mn O2W H2WB 121.9(16) . . ?
H2WA O2W H2WB 106.0(17) . . ?
C6 N1 C2 119.99(17) . . ?
C6 N1 Mn 120.02(13) . . ?
C2 N1 Mn 119.63(12) . . ?
N1 C2 C3 121.36(18) . . ?
N1 C2 C17 115.31(16) . . ?
C3 C2 C17 123.32(18) . . ?
C2 C3 C4 118.7(2) . . ?
C2 C3 H3A 120.7 . . ?
C4 C3 H3A 120.7 . . ?
C5 C4 C3 120.2(2) . . ?
C5 C4 H4A 119.9 . . ?
C3 C4 H4A 119.9 . . ?
C4 C5 C6 118.04(19) . . ?
C4 C5 H5A 121.0 . . ?
C6 C5 H5A 121.0 . . ?
N1 C6 C5 121.73(19) . . ?
N1 C6 C7 114.55(17) . . ?
C5 C6 C7 123.69(17) . . ?
N8 C7 C6 113.09(16) . . ?
N8 C7 C7A 125.05(19) . . ?
C6 C7 C7A 121.81(17) . . ?
C7 C7A H7AA 109.5 . . ?
C7 C7A H7AB 109.5 . . ?
H7AA C7A H7AB 109.5 . . ?
C7 C7A H7AC 109.5 . . ?
H7AA C7A H7AC 109.5 . . ?
H7AB C7A H7AC 109.5 . . ?
C7 N8 N9 120.96(16) . . ?
C7 N8 Mn 125.05(13) . . ?
N9 N8 Mn 113.40(11) . . ?
C10 N9 N8 115.76(15) . . ?
C10 N9 H9A 122.1 . . ?
N8 N9 H9A 122.1 . . ?
C10 O10 Mn 117.29(13) . . ?
O10 C10 N9 121.20(18) . . ?
O10 C10 C11 122.68(18) . . ?
N9 C10 C11 116.12(16) . . ?
C12 C11 C16 120.14(18) . . ?
C12 C11 C10 117.37(17) . . ?
C16 C11 C10 122.41(18) . . ?
C13 C12 C11 121.93(19) . . ?
C13 C12 H12A 119.0 . . ?
C11 C12 H12A 119.0 . . ?
C12 C13 C14 118.4(2) . . ?
C12 C13 H13A 120.8 . . ?
C14 C13 H13A 120.8 . . ?
C15 C14 C13 121.1(2) . . ?
C15 C14 H14A 119.4 . . ?
C13 C14 H14A 119.4 . . ?
C14 C15 C16 122.14(19) . . ?
C14 C15 H15A 118.9 . . ?
C16 C15 H15A 118.9 . . ?
O16 C16 C15 121.48(17) . . ?
O16 C16 C11 122.41(18) . . ?
C15 C16 C11 116.09(18) . . ?
N18 C17 C17A 125.80(18) . . ?
N18 C17 C2 113.28(17) . . ?
C17A C17 C2 120.93(17) . . ?
C17 C17A H17A 109.5 . . ?
C17 C17A H17B 109.5 . . ?
H17A C17A H17B 109.5 . . ?
C17 C17A H17C 109.5 . . ?
H17A C17A H17C 109.5 . . ?
H17B C17A H17C 109.5 . . ?
C17 N18 N19 121.37(16) . . ?
C17 N18 Mn 124.60(13) . . ?
N19 N18 Mn 114.03(11) . . ?
C20 N19 N18 115.21(16) . . ?
C20 N19 H19A 122.4 . . ?
N18 N19 H19A 122.4 . . ?
C20 O20 Mn 119.26(12) . . ?
O20 C20 N19 121.66(17) . . ?
O20 C20 C21 122.47(18) . . ?
N19 C20 C21 115.86(17) . . ?
C22 C21 C26 120.41(18) . . ?
C22 C21 C20 117.03(17) . . ?
C26 C21 C20 122.52(17) . . ?
C23 C22 C21 121.77(19) . . ?
C23 C22 H22A 119.1 . . ?
C21 C22 H22A 119.1 . . ?
C22 C23 C24 118.26(19) . . ?
C22 C23 H23A 120.9 . . ?
C24 C23 H23A 120.9 . . ?
C25 C24 C23 121.18(19) . . ?
C25 C24 H24A 119.4 . . ?
C23 C24 H24A 119.4 . . ?
C24 C25 C26 122.21(19) . . ?
C24 C25 H25A 118.9 . . ?
C26 C25 H25A 118.9 . . ?
O26 C26 C25 120.55(17) . . ?
O26 C26 C21 123.38(17) . . ?
C25 C26 C21 116.07(18) . . ?
N3S C1S H1SA 109.5 . . ?
N3S C1S H1SB 109.5 . . ?
H1SA C1S H1SB 109.5 . . ?
N3S C1S H1SC 109.5 . . ?
H1SA C1S H1SC 109.5 . . ?
H1SB C1S H1SC 109.5 . . ?
N3S C2S H2SA 109.5 . . ?
N3S C2S H2SB 109.5 . . ?
H2SA C2S H2SB 109.5 . . ?
N3S C2S H2SC 109.5 . . ?
H2SA C2S H2SC 109.5 . . ?
H2SB C2S H2SC 109.5 . . ?
C4S N3S C1S 124.5(4) . . ?
C4S N3S C2S 119.7(3) . . ?
C1S N3S C2S 115.8(3) . . ?
O5S C4S N3S 127.7(4) . . ?
O5S C4S H4S 116.1 . . ?
N3S C4S H4S 116.1 . . ?

loop_
_geom_bond_atom_site_label_1
_geom_bond_atom_site_label_2
_geom_bond_distance
_geom_bond_site_symmetry_2
_geom_bond_publ_flag
Mn O1W 2.1362(14) . ?
Mn O2W 2.1515(14) . ?
Mn O20 2.2177(13) . ?
Mn O10 2.2462(14) . ?
Mn N1 2.3603(17) . ?
Mn N8 2.3172(16) . ?
Mn N18 2.3276(16) . ?
O1W H1WA 0.84(2) . ?
O1W H1WB 0.83(2) . ?
O2W H2WA 0.84(2) . ?
O2W H2WB 0.84(2) . ?
N1 C6 1.342(2) . ?
N1 C2 1.344(2) . ?
C2 C3 1.382(3) . ?
C2 C17 1.496(3) . ?
C3 C4 1.391(3) . ?
C3 H3A 0.9500 . ?
C4 C5 1.379(3) . ?
C4 H4A 0.9500 . ?
C5 C6 1.396(3) . ?
C5 H5A 0.9500 . ?
C6 C7 1.492(3) . ?
C7 N8 1.283(3) . ?
C7 C7A 1.501(3) . ?
C7A H7AA 0.9800 . ?
C7A H7AB 0.9800 . ?
C7A H7AC 0.9800 . ?
N8 N9 1.367(2) . ?
N9 C10 1.362(2) . ?
N9 H9A 0.8800 . ?
O10 C10 1.244(2) . ?
C10 C11 1.467(3) . ?
C11 C12 1.397(3) . ?
C11 C16 1.432(3) . ?
C12 C13 1.375(3) . ?
C12 H12A 0.9500 . ?
C13 C14 1.393(3) . ?
C13 H13A 0.9500 . ?
C14 C15 1.372(3) . ?
C14 H14A 0.9500 . ?
C15 C16 1.413(3) . ?
C15 H15A 0.9500 . ?
O16 C16 1.321(2) . ?
C17 N18 1.284(2) . ?
C17 C17A 1.492(3) . ?
C17A H17A 0.9800 . ?
C17A H17B 0.9800 . ?
C17A H17C 0.9800 . ?
N18 N19 1.365(2) . ?
N19 C20 1.360(3) . ?
N19 H19A 0.8800 . ?
O20 C20 1.246(2) . ?
C20 C21 1.465(3) . ?
C21 C22 1.406(3) . ?
C21 C26 1.427(3) . ?
C22 C23 1.378(3) . ?
C22 H22A 0.9500 . ?
C23 C24 1.400(3) . ?
C23 H23A 0.9500 . ?
C24 C25 1.373(3) . ?
C24 H24A 0.9500 . ?
C25 C26 1.419(3) . ?
C25 H25A 0.9500 . ?
O26 C26 1.313(2) . ?
C1S N3S 1.387(4) . ?
C1S H1SA 0.9800 . ?
C1S H1SB 0.9800 . ?
C1S H1SC 0.9800 . ?
C2S N3S 1.481(5) . ?
C2S H2SA 0.9800 . ?
C2S H2SB 0.9800 . ?
C2S H2SC 0.9800 . ?
N3S C4S 1.311(4) . ?
C4S O5S 1.200(4) . ?
C4S H4S 0.9500 . ?

loop_
_geom_hbond_atom_site_label_D
_geom_hbond_atom_site_label_H
_geom_hbond_atom_site_label_A
_geom_hbond_distance_DH
_geom_hbond_distance_HA
_geom_hbond_distance_DA
_geom_hbond_angle_DHA
_geom_hbond_site_symmetry_A
N9 H9A O16 0.88 1.88 2.568(2) 134 .
N19 H19A O26 0.88 1.89 2.579(2) 134 .
O1W H1WA O16 0.84(2) 1.816(10) 2.654(2) 175(3) 2_556
O1W H1WB O26 0.83(2) 1.972(10) 2.802(2) 173(2) 2
O2W H2WA O26 0.84(2) 1.883(10) 2.721(2) 172(2) 2_655
O2W H2WB O16 0.84(2) 1.915(10) 2.752(2) 173(2) 2_656

loop_
_geom_torsion_atom_site_label_1
_geom_torsion_atom_site_label_2
_geom_torsion_atom_site_label_3
_geom_torsion_atom_site_label_4
_geom_torsion
_geom_torsion_site_symmetry_1
_geom_torsion_site_symmetry_2
_geom_torsion_site_symmetry_3
_geom_torsion_site_symmetry_4
_geom_torsion_publ_flag
O1W Mn N1 C6 -90.87(14) . . . . ?
O2W Mn N1 C6 90.19(14) . . . . ?
O20 Mn N1 C6 -179.33(12) . . . . ?
O10 Mn N1 C6 -0.07(17) . . . . ?
N8 Mn N1 C6 -5.13(13) . . . . ?
N18 Mn N1 C6 178.27(15) . . . . ?
O1W Mn N1 C2 96.04(14) . . . . ?
O2W Mn N1 C2 -82.90(14) . . . . ?
O20 Mn N1 C2 7.58(17) . . . . ?
O10 Mn N1 C2 -173.16(12) . . . . ?
N8 Mn N1 C2 -178.22(15) . . . . ?
N18 Mn N1 C2 5.18(13) . . . . ?
C6 N1 C2 C3 -1.1(3) . . . . ?
Mn N1 C2 C3 172.03(14) . . . . ?
C6 N1 C2 C17 179.59(16) . . . . ?
Mn N1 C2 C17 -7.3(2) . . . . ?
N1 C2 C3 C4 0.3(3) . . . . ?
C17 C2 C3 C4 179.57(18) . . . . ?
C2 C3 C4 C5 0.4(3) . . . . ?
C3 C4 C5 C6 -0.3(3) . . . . ?
C2 N1 C6 C5 1.2(3) . . . . ?
Mn N1 C6 C5 -171.86(14) . . . . ?
C2 N1 C6 C7 -177.01(16) . . . . ?
Mn N1 C6 C7 9.9(2) . . . . ?
C4 C5 C6 N1 -0.5(3) . . . . ?
C4 C5 C6 C7 177.50(18) . . . . ?
N1 C6 C7 N8 -10.2(2) . . . . ?
C5 C6 C7 N8 171.62(18) . . . . ?
N1 C6 C7 C7A 167.25(17) . . . . ?
C5 C6 C7 C7A -10.9(3) . . . . ?
C6 C7 N8 N9 176.85(15) . . . . ?
C7A C7 N8 N9 -0.5(3) . . . . ?
C6 C7 N8 Mn 6.3(2) . . . . ?
C7A C7 N8 Mn -171.05(14) . . . . ?
O1W Mn N8 C7 92.86(16) . . . . ?
O2W Mn N8 C7 -89.42(16) . . . . ?
O20 Mn N8 C7 168.79(14) . . . . ?
O10 Mn N8 C7 -177.41(17) . . . . ?
N18 Mn N8 C7 3.13(19) . . . . ?
N1 Mn N8 C7 -1.15(15) . . . . ?
O1W Mn N8 N9 -78.31(12) . . . . ?
O2W Mn N8 N9 99.41(12) . . . . ?
O20 Mn N8 N9 -2.4(2) . . . . ?
O10 Mn N8 N9 11.42(11) . . . . ?
N18 Mn N8 N9 -168.05(11) . . . . ?
N1 Mn N8 N9 -172.33(13) . . . . ?
C7 N8 N9 C10 -179.83(17) . . . . ?
Mn N8 N9 C10 -8.25(19) . . . . ?
O1W Mn O10 C10 72.78(14) . . . . ?
O2W Mn O10 C10 -110.04(14) . . . . ?
O20 Mn O10 C10 159.94(14) . . . . ?
N8 Mn O10 C10 -14.60(13) . . . . ?
N18 Mn O10 C10 164.39(14) . . . . ?
N1 Mn O10 C10 -19.55(17) . . . . ?
Mn O10 C10 N9 16.4(2) . . . . ?
Mn O10 C10 C11 -163.05(14) . . . . ?
N8 N9 C10 O10 -5.0(3) . . . . ?
N8 N9 C10 C11 174.47(15) . . . . ?
O10 C10 C11 C12 -4.3(3) . . . . ?
N9 C10 C11 C12 176.27(17) . . . . ?
O10 C10 C11 C16 172.56(18) . . . . ?
N9 C10 C11 C16 -6.9(3) . . . . ?
C16 C11 C12 C13 -1.4(3) . . . . ?
C10 C11 C12 C13 175.50(19) . . . . ?
C11 C12 C13 C14 -2.1(3) . . . . ?
C12 C13 C14 C15 2.9(3) . . . . ?
C13 C14 C15 C16 0.0(3) . . . . ?
C14 C15 C16 O16 177.56(18) . . . . ?
C14 C15 C16 C11 -3.4(3) . . . . ?
C12 C11 C16 O16 -176.91(18) . . . . ?
C10 C11 C16 O16 6.3(3) . . . . ?
C12 C11 C16 C15 4.1(3) . . . . ?
C10 C11 C16 C15 -172.68(18) . . . . ?
N1 C2 C17 N18 5.0(2) . . . . ?
C3 C2 C17 N18 -174.36(18) . . . . ?
N1 C2 C17 C17A -174.98(17) . . . . ?
C3 C2 C17 C17A 5.7(3) . . . . ?
C17A C17 N18 N19 -0.9(3) . . . . ?
C2 C17 N18 N19 179.17(15) . . . . ?
C17A C17 N18 Mn 179.60(15) . . . . ?
C2 C17 N18 Mn -0.4(2) . . . . ?
O1W Mn N18 C17 -94.36(16) . . . . ?
O2W Mn N18 C17 88.77(15) . . . . ?
O20 Mn N18 C17 179.38(16) . . . . ?
O10 Mn N18 C17 174.64(14) . . . . ?
N8 Mn N18 C17 -6.65(19) . . . . ?
N1 Mn N18 C17 -2.38(14) . . . . ?
O1W Mn N18 N19 86.07(12) . . . . ?
O2W Mn N18 N19 -90.80(12) . . . . ?
O20 Mn N18 N19 -0.19(11) . . . . ?
O10 Mn N18 N19 -4.9(2) . . . . ?
N8 Mn N18 N19 173.77(11) . . . . ?
N1 Mn N18 N19 178.04(14) . . . . ?
C17 N18 N19 C20 -178.30(17) . . . . ?
Mn N18 N19 C20 1.29(19) . . . . ?
O1W Mn O20 C20 -94.02(14) . . . . ?
O2W Mn O20 C20 87.24(14) . . . . ?
O10 Mn O20 C20 177.11(14) . . . . ?
N8 Mn O20 C20 -169.95(14) . . . . ?
N18 Mn O20 C20 -1.05(13) . . . . ?
N1 Mn O20 C20 -3.41(17) . . . . ?
Mn O20 C20 N19 2.3(2) . . . . ?
Mn O20 C20 C21 -176.78(13) . . . . ?
N18 N19 C20 O20 -2.4(3) . . . . ?
N18 N19 C20 C21 176.73(15) . . . . ?
O20 C20 C21 C22 -4.0(3) . . . . ?
N19 C20 C21 C22 176.91(17) . . . . ?
O20 C20 C21 C26 174.05(17) . . . . ?
N19 C20 C21 C26 -5.1(3) . . . . ?
C26 C21 C22 C23 -0.8(3) . . . . ?
C20 C21 C22 C23 177.32(18) . . . . ?
C21 C22 C23 C24 -1.3(3) . . . . ?
C22 C23 C24 C25 0.9(3) . . . . ?
C23 C24 C25 C26 1.6(3) . . . . ?
C24 C25 C26 O26 176.61(18) . . . . ?
C24 C25 C26 C21 -3.5(3) . . . . ?
C22 C21 C26 O26 -177.05(17) . . . . ?
C20 C21 C26 O26 5.0(3) . . . . ?
C22 C21 C26 C25 3.0(3) . . . . ?
C20 C21 C26 C25 -174.93(17) . . . . ?
C1S N3S C4S O5S -3.2(7) . . . . ?
C2S N3S C4S O5S 178.8(4) . . . . ?
